data_1549273
loop_
_publ_author_name
'Zatolochnaya, Olga V.'
'Rodr\'iguez, Sonia'
'Zhang, Yongda'
'Lao, Kendricks S.'
'Tcyrulnikov, Sergei'
'Li, Guisheng'
'Wang, Xiao-Jun'
'Qu, Bo'
'Biswas, Soumik'
'Mangunuru, Hari P. R.'
'Rivalti, Daniel'
'Sieber, Joshua D.'
'Desrosiers, Jean-Nicolas'
'Leung, Joyce C.'
'Grinberg, Nelu'
'Lee, Heewon'
'Haddad, Nizar'
'Yee, Nathan K.'
'Song, Jinhua J.'
'Kozlowski, Marisa C.'
'Senanayake, Chris H.'

_publ_section_title
;
 Copper-catalyzed asymmetric hydrogenation of 2-substituted ketones
 <i>via</i> dynamic kinetic resolution.
;
_journal_issue 19
_journal_name_full 'Chemical science'
_journal_page_first 4505
_journal_page_last 4510
_journal_paper_doi 10.1039/c8sc00434j
_journal_volume 9
_journal_year 2018
_chemical_formula_moiety 'C44 H56 Cl2 Cu2 O4 P4, C H2 Cl2'
_chemical_formula_sum 'C45 H58 Cl4 Cu2 O4 P4'
_chemical_formula_weight 1055.67
_space_group_crystal_system orthorhombic
_space_group_IT_number 19
_space_group_name_Hall 'P 2ac 2ab'
_space_group_name_H-M_alt 'P 21 21 21'
_symmetry_space_group_name_Hall 'P 2ac 2ab'
_symmetry_space_group_name_H-M 'P 21 21 21'
_atom_sites_solution_hydrogens geom
_atom_sites_solution_primary dual
_audit_creation_date 2017-10-27
_audit_creation_method
;
Olex2 1.2
(compiled 2016.11.30 svn.r3356 for OlexSys, GUI svn.r5269)
;
_audit_update_record
;
2018-01-12 deposited with the CCDC.
2018-04-20 downloaded from the CCDC.
;
_cell_angle_alpha 90
_cell_angle_beta 90
_cell_angle_gamma 90
_cell_formula_units_Z 4
_cell_length_a 10.5101(4)
_cell_length_b 20.6596(9)
_cell_length_c 22.4637(8)
_cell_measurement_reflns_used 9675
_cell_measurement_temperature 293(2)
_cell_measurement_theta_max 66.433
_cell_measurement_theta_min 2.906
_cell_volume 4877.6(3)
_computing_cell_refinement 'SAINT v8.37A (Bruker, 2015)'
_computing_data_reduction 'SAINT v8.37A (Bruker, 2015)'
_computing_molecular_graphics 'Olex2 (Dolomanov et al., 2009)'
_computing_publication_material 'Olex2 (Dolomanov et al., 2009)'
_computing_structure_refinement 'XL (Sheldrick, 2008)'
_computing_structure_solution 'ShelXT (Sheldrick, 2015)'
_diffrn_ambient_temperature 293.15
_diffrn_measured_fraction_theta_full 0.992
_diffrn_measured_fraction_theta_max 0.992
_diffrn_measurement_device_type 'Bruker APEX-II CCD'
_diffrn_measurement_method '\f and \w scans'
_diffrn_radiation_type CuK\a
_diffrn_radiation_wavelength 1.54184
_diffrn_reflns_av_R_equivalents 0.0303
_diffrn_reflns_av_unetI/netI 0.0398
_diffrn_reflns_Laue_measured_fraction_full 0.992
_diffrn_reflns_Laue_measured_fraction_max 0.992
_diffrn_reflns_limit_h_max 12
_diffrn_reflns_limit_h_min -12
_diffrn_reflns_limit_k_max 24
_diffrn_reflns_limit_k_min -23
_diffrn_reflns_limit_l_max 26
_diffrn_reflns_limit_l_min -26
_diffrn_reflns_number 22897
_diffrn_reflns_point_group_measured_fraction_full 0.972
_diffrn_reflns_point_group_measured_fraction_max 0.972
_diffrn_reflns_theta_full 66.495
_diffrn_reflns_theta_max 66.495
_diffrn_reflns_theta_min 2.906
_exptl_absorpt_coefficient_mu 4.651
_exptl_absorpt_correction_T_max 1.0000
_exptl_absorpt_correction_T_min 0.8054
_exptl_absorpt_correction_type multi-scan
_exptl_absorpt_process_details
;
SADABS-2016/2 (Bruker,2016/2) was used for absorption correction.
wR2(int) was 0.1027 before and 0.0519 after correction.
The Ratio of minimum to maximum transmission is 0.8054.
The \l/2 correction factor is 0.00150.
;
_exptl_crystal_colour Orange
_exptl_crystal_density_diffrn 1.438
_exptl_crystal_description plate
_exptl_crystal_F_000 2184
_exptl_crystal_size_max 0.08
_exptl_crystal_size_mid 0.03
_exptl_crystal_size_min 0.01
_refine_diff_density_max 0.507
_refine_diff_density_min -0.437
_refine_diff_density_rms 0.060
_refine_ls_abs_structure_details
;
 Flack x determined using 3227 quotients [(I+)-(I-)]/[(I+)+(I-)]
 (Parsons, Flack and Wagner, Acta Cryst. B69 (2013) 249-259).
;
_refine_ls_abs_structure_Flack 0.037(7)
_refine_ls_extinction_method none
_refine_ls_goodness_of_fit_ref 1.037
_refine_ls_hydrogen_treatment constr
_refine_ls_matrix_type full
_refine_ls_number_parameters 544
_refine_ls_number_reflns 8378
_refine_ls_number_restraints 0
_refine_ls_restrained_S_all 1.037
_refine_ls_R_factor_all 0.0343
_refine_ls_R_factor_gt 0.0315
_refine_ls_shift/su_max 0.001
_refine_ls_shift/su_mean 0.000
_refine_ls_structure_factor_coef Fsqd
_refine_ls_weighting_details 'w=1/[\s^2^(Fo^2^)+(0.0490P)^2^+0.6026P] where P=(Fo^2^+2Fc^2^)/3'
_refine_ls_weighting_scheme calc
_refine_ls_wR_factor_gt 0.0802
_refine_ls_wR_factor_ref 0.0816
_reflns_Friedel_coverage 0.757
_reflns_Friedel_fraction_full 0.946
_reflns_Friedel_fraction_max 0.946
_reflns_number_gt 7902
_reflns_number_total 8378
_reflns_threshold_expression 'I > 2\s(I)'
_cod_data_source_file c8sc00434j2.cif
_cod_data_source_block scan_0m
_cod_depositor_comments 'Adding full bibliography for 1549273--1549274.cif.'
_cod_database_code 1549273
_shelx_space_group_comment
;
The symmetry employed for this shelxl refinement is uniquely defined
by the following loop, which should always be used as a source of
symmetry information in preference to the above space-group names.
They are only intended as comments.
;
_shelx_estimated_absorpt_t_max 0.955
_shelx_estimated_absorpt_t_min 0.707
_olex2_refinement_description
;
1. Fixed Uiso
 At 1.2 times of:
  All C(H) groups, All C(H,H) groups
 At 1.5 times of:
  All C(H,H,H) groups
2.a Secondary CH2 refined with riding coordinates:
 C17(H17A,H17B), C22(H22A,H22B), C25(H25A,H25B), C36(H36A,H36B), C45(H45A,H45B)
2.b Aromatic/amide H refined with riding coordinates:
 C7(H7), C8(H8), C9(H9), C19(H19), C20(H20), C21(H21), C26(H26), C27(H27),
 C28(H28), C31(H31), C32(H32), C33(H33)
2.c Idealised Me refined as rotating group:
 C2(H2A,H2B,H2C), C3(H3A,H3B,H3C), C4(H4A,H4B,H4C), C14(H14A,H14B,H14C),
 C15(H15A,H15B,H15C), C16(H16A,H16B,H16C), C38(H38A,H38B,H38C), C39(H39A,H39B,
 H39C), C40(H40A,H40B,H40C), C42(H42A,H42B,H42C), C43(H43A,H43B,H43C), C44(H44A,
 H44B,H44C)
;
_shelx_shelxl_version_number 2014/7
_olex2_submission_special_instructions 'No special instructions were received'

loop_
_space_group_symop_operation_xyz
'x, y, z'
'x+1/2, -y+1/2, -z'
'-x, y+1/2, -z+1/2'
'-x+1/2, -y, z+1/2'

loop_
_atom_site_label
_atom_site_type_symbol
_atom_site_fract_x
_atom_site_fract_y
_atom_site_fract_z
_atom_site_U_iso_or_equiv
_atom_site_adp_type
_atom_site_occupancy
_atom_site_site_symmetry_order
_atom_site_calc_flag
_atom_site_refinement_flags_posn
Cu1 Cu 0.74040(6) 0.47075(3) 0.62320(2) 0.01954(14) Uani 1 1 d .
Cu2 Cu 0.90497(6) 0.58416(3) 0.62353(3) 0.02177(15) Uani 1 1 d .
P1 P 0.94994(10) 0.65488(6) 0.69662(4) 0.0212(2) Uani 1 1 d .
P2 P 1.02500(10) 0.61502(5) 0.54633(4) 0.0178(2) Uani 1 1 d .
Cl3 Cl 0.68816(10) 0.57747(5) 0.59694(5) 0.0246(2) Uani 1 1 d .
Cl4 Cl 0.94479(9) 0.48100(5) 0.66618(4) 0.0225(2) Uani 1 1 d .
P5 P 0.58765(10) 0.43494(5) 0.68328(4) 0.0180(2) Uani 1 1 d .
P6 P 0.75047(11) 0.39809(5) 0.55032(4) 0.0191(2) Uani 1 1 d .
Cl7 Cl 0.28488(12) 0.49972(6) 0.84165(5) 0.0407(3) Uani 1 1 d .
Cl8 Cl 0.02608(13) 0.44852(8) 0.84264(6) 0.0471(3) Uani 1 1 d .
O1 O 0.9674(3) 0.69190(15) 0.45293(12) 0.0267(7) Uani 1 1 d .
O2 O 1.1184(3) 0.61796(18) 0.78100(13) 0.0344(8) Uani 1 1 d .
O3 O 0.3393(3) 0.46619(15) 0.69178(13) 0.0227(6) Uani 1 1 d .
O4 O 0.9140(3) 0.29802(16) 0.53509(14) 0.0294(7) Uani 1 1 d .
C1 C 0.8525(5) 0.7282(2) 0.7150(2) 0.0287(10) Uani 1 1 d .
C2 C 0.9245(6) 0.7769(3) 0.7531(3) 0.0487(15) Uani 1 1 d .
H2A H 0.9925 0.7954 0.7302 0.073 Uiso 1 1 calc GR
H2B H 0.9589 0.7554 0.7874 0.073 Uiso 1 1 calc GR
H2C H 0.8675 0.8105 0.7657 0.073 Uiso 1 1 calc GR
C3 C 0.8106(5) 0.7592(3) 0.6561(2) 0.0377(12) Uani 1 1 d .
H3A H 0.7536 0.7944 0.6641 0.057 Uiso 1 1 calc GR
H3B H 0.7681 0.7274 0.6321 0.057 Uiso 1 1 calc GR
H3C H 0.8840 0.7751 0.6352 0.057 Uiso 1 1 calc GR
C4 C 0.7342(5) 0.7025(3) 0.7475(2) 0.0413(13) Uani 1 1 d .
H4A H 0.6780 0.7379 0.7564 0.062 Uiso 1 1 calc GR
H4B H 0.7596 0.6818 0.7838 0.062 Uiso 1 1 calc GR
H4C H 0.6910 0.6718 0.7225 0.062 Uiso 1 1 calc GR
C5 C 1.1158(4) 0.6777(2) 0.69117(18) 0.0218(9) Uani 1 1 d .
C6 C 1.1849(5) 0.6504(2) 0.73840(19) 0.0269(10) Uani 1 1 d .
C7 C 1.3162(5) 0.6551(2) 0.7421(2) 0.0317(11) Uani 1 1 d .
H7 H 1.3602 0.6360 0.7735 0.038 Uiso 1 1 calc R
C8 C 1.3804(4) 0.6887(2) 0.6982(2) 0.0292(11) Uani 1 1 d .
H8 H 1.4684 0.6926 0.7000 0.035 Uiso 1 1 calc R
C9 C 1.3137(4) 0.7168(2) 0.65149(19) 0.0251(10) Uani 1 1 d .
H9 H 1.3580 0.7406 0.6231 0.030 Uiso 1 1 calc R
C10 C 1.1823(4) 0.7103(2) 0.64598(18) 0.0212(9) Uani 1 1 d .
C11 C 1.1219(4) 0.7388(2) 0.59205(17) 0.0196(9) Uani 1 1 d .
C12 C 1.0620(4) 0.7007(2) 0.54811(17) 0.0165(8) Uani 1 1 d .
C13 C 1.1726(4) 0.5724(2) 0.52153(19) 0.0237(10) Uani 1 1 d .
C14 C 1.1294(5) 0.5044(2) 0.5018(2) 0.0313(11) Uani 1 1 d .
H14A H 1.2026 0.4787 0.4922 0.047 Uiso 1 1 calc GR
H14B H 1.0757 0.5081 0.4674 0.047 Uiso 1 1 calc GR
H14C H 1.0829 0.4842 0.5336 0.047 Uiso 1 1 calc GR
C15 C 1.2419(5) 0.6078(2) 0.4712(2) 0.0309(10) Uani 1 1 d .
H15A H 1.2712 0.6491 0.4853 0.046 Uiso 1 1 calc GR
H15B H 1.1846 0.6142 0.4384 0.046 Uiso 1 1 calc GR
H15C H 1.3133 0.5825 0.4583 0.046 Uiso 1 1 calc GR
C16 C 1.2601(5) 0.5651(3) 0.5750(2) 0.0328(11) Uani 1 1 d .
H16A H 1.3310 0.5381 0.5646 0.049 Uiso 1 1 calc GR
H16B H 1.2140 0.5457 0.6073 0.049 Uiso 1 1 calc GR
H16C H 1.2905 0.6070 0.5870 0.049 Uiso 1 1 calc GR
C17 C 0.9333(5) 0.6301(2) 0.47695(19) 0.0274(10) Uani 1 1 d .
H17A H 0.9516 0.5964 0.4481 0.033 Uiso 1 1 calc R
H17B H 0.8429 0.6292 0.4855 0.033 Uiso 1 1 calc R
C18 C 1.0209(4) 0.7305(2) 0.49589(18) 0.0210(9) Uani 1 1 d .
C19 C 1.0347(4) 0.7965(2) 0.48554(19) 0.0241(10) Uani 1 1 d .
H19 H 1.0076 0.8152 0.4501 0.029 Uiso 1 1 calc R
C20 C 1.0901(4) 0.8330(2) 0.5298(2) 0.0266(10) Uani 1 1 d .
H20 H 1.0980 0.8775 0.5247 0.032 Uiso 1 1 calc R
C21 C 1.1338(4) 0.8049(2) 0.58148(19) 0.0238(10) Uani 1 1 d .
H21 H 1.1725 0.8308 0.6101 0.029 Uiso 1 1 calc R
C22 C 0.9850(5) 0.6180(3) 0.7705(2) 0.0348(12) Uani 1 1 d .
H22A H 0.9425 0.6424 0.8016 0.042 Uiso 1 1 calc R
H22B H 0.9532 0.5740 0.7716 0.042 Uiso 1 1 calc R
C23 C 0.4662(4) 0.3857(2) 0.64584(17) 0.0190(9) Uani 1 1 d .
C24 C 0.3466(4) 0.4128(2) 0.65616(18) 0.0202(9) Uani 1 1 d .
C25 C 0.4625(4) 0.4952(2) 0.69986(18) 0.0212(9) Uani 1 1 d .
H25A H 0.4713 0.5103 0.7406 0.025 Uiso 1 1 calc R
H25B H 0.4714 0.5321 0.6735 0.025 Uiso 1 1 calc R
C26 C 0.2358(4) 0.3874(2) 0.63262(19) 0.0251(9) Uani 1 1 d .
H26 H 0.1571 0.4062 0.6404 0.030 Uiso 1 1 calc R
C27 C 0.2464(4) 0.3330(2) 0.5971(2) 0.0274(10) Uani 1 1 d .
H27 H 0.1738 0.3151 0.5801 0.033 Uiso 1 1 calc R
C28 C 0.3642(4) 0.3047(2) 0.5865(2) 0.0242(10) Uani 1 1 d .
H28 H 0.3688 0.2680 0.5626 0.029 Uiso 1 1 calc R
C29 C 0.4759(4) 0.3300(2) 0.61110(17) 0.0198(9) Uani 1 1 d .
C30 C 0.5954(4) 0.2922(2) 0.59917(18) 0.0215(9) Uani 1 1 d .
C31 C 0.5913(5) 0.2258(2) 0.6127(2) 0.0303(10) Uani 1 1 d .
H31 H 0.5183 0.2088 0.6301 0.036 Uiso 1 1 calc R
C32 C 0.6927(5) 0.1850(2) 0.6007(2) 0.0362(12) Uani 1 1 d .
H32 H 0.6869 0.1413 0.6101 0.043 Uiso 1 1 calc R
C33 C 0.8019(5) 0.2087(2) 0.5751(2) 0.0339(12) Uani 1 1 d .
H33 H 0.8702 0.1815 0.5670 0.041 Uiso 1 1 calc R
C34 C 0.8077(4) 0.2741(2) 0.56167(19) 0.0254(10) Uani 1 1 d .
C35 C 0.7070(4) 0.3167(2) 0.57318(18) 0.0217(9) Uani 1 1 d .
C36 C 0.9132(4) 0.3676(2) 0.5342(2) 0.0261(10) Uani 1 1 d .
H36A H 0.9405 0.3829 0.4955 0.031 Uiso 1 1 calc R
H36B H 0.9722 0.3840 0.5638 0.031 Uiso 1 1 calc R
C37 C 0.6742(4) 0.4130(2) 0.47634(18) 0.0253(10) Uani 1 1 d .
C38 C 0.6780(5) 0.3535(3) 0.4358(2) 0.0371(13) Uani 1 1 d .
H38A H 0.6307 0.3190 0.4538 0.056 Uiso 1 1 calc GR
H38B H 0.7647 0.3402 0.4302 0.056 Uiso 1 1 calc GR
H38C H 0.6411 0.3641 0.3980 0.056 Uiso 1 1 calc GR
C39 C 0.7448(5) 0.4704(3) 0.4487(2) 0.0357(11) Uani 1 1 d .
H39A H 0.7048 0.4821 0.4119 0.054 Uiso 1 1 calc GR
H39B H 0.8317 0.4585 0.4414 0.054 Uiso 1 1 calc GR
H39C H 0.7421 0.5065 0.4756 0.054 Uiso 1 1 calc GR
C40 C 0.5360(5) 0.4330(2) 0.4884(2) 0.0300(11) Uani 1 1 d .
H40A H 0.5349 0.4705 0.5137 0.045 Uiso 1 1 calc GR
H40B H 0.4920 0.3981 0.5076 0.045 Uiso 1 1 calc GR
H40C H 0.4947 0.4430 0.4514 0.045 Uiso 1 1 calc GR
C41 C 0.6267(4) 0.3942(2) 0.75520(18) 0.0234(9) Uani 1 1 d .
C42 C 0.7287(4) 0.3442(2) 0.7408(2) 0.0290(10) Uani 1 1 d .
H42A H 0.7541 0.3225 0.7766 0.044 Uiso 1 1 calc GR
H42B H 0.8010 0.3654 0.7234 0.044 Uiso 1 1 calc GR
H42C H 0.6952 0.3131 0.7131 0.044 Uiso 1 1 calc GR
C43 C 0.5111(5) 0.3631(3) 0.7847(2) 0.0316(11) Uani 1 1 d .
H43A H 0.4747 0.3316 0.7582 0.047 Uiso 1 1 calc GR
H43B H 0.4491 0.3958 0.7935 0.047 Uiso 1 1 calc GR
H43C H 0.5368 0.3422 0.8209 0.047 Uiso 1 1 calc GR
C44 C 0.6848(5) 0.4462(2) 0.7968(2) 0.0343(11) Uani 1 1 d .
H44A H 0.7098 0.4264 0.8337 0.051 Uiso 1 1 calc GR
H44B H 0.6227 0.4792 0.8045 0.051 Uiso 1 1 calc GR
H44C H 0.7579 0.4651 0.7781 0.051 Uiso 1 1 calc GR
C45 C 0.1620(5) 0.4634(3) 0.7988(2) 0.0346(12) Uani 1 1 d .
H45A H 0.1396 0.4918 0.7660 0.042 Uiso 1 1 calc R
H45B H 0.1925 0.4229 0.7821 0.042 Uiso 1 1 calc R

loop_
_atom_site_aniso_label
_atom_site_aniso_U_11
_atom_site_aniso_U_22
_atom_site_aniso_U_33
_atom_site_aniso_U_23
_atom_site_aniso_U_13
_atom_site_aniso_U_12
Cu1 0.0180(3) 0.0193(3) 0.0213(3) -0.0002(2) 0.0003(2) -0.0003(3)
Cu2 0.0206(3) 0.0215(3) 0.0232(3) 0.0017(3) 0.0034(3) -0.0030(3)
P1 0.0217(5) 0.0241(6) 0.0178(5) 0.0010(5) 0.0041(4) -0.0008(5)
P2 0.0163(5) 0.0201(6) 0.0171(5) 0.0014(4) -0.0001(4) -0.0011(4)
Cl3 0.0190(5) 0.0212(5) 0.0337(5) 0.0066(5) -0.0012(4) 0.0018(4)
Cl4 0.0180(5) 0.0208(5) 0.0288(5) 0.0032(4) -0.0030(4) 0.0012(4)
P5 0.0184(5) 0.0181(5) 0.0175(5) 0.0012(4) 0.0004(4) 0.0028(4)
P6 0.0184(5) 0.0207(5) 0.0181(4) -0.0004(4) 0.0002(4) 0.0016(5)
Cl7 0.0428(7) 0.0439(7) 0.0353(6) 0.0024(6) -0.0011(5) -0.0028(6)
Cl8 0.0328(7) 0.0703(10) 0.0383(6) 0.0106(6) 0.0065(5) -0.0014(7)
O1 0.0312(17) 0.0265(17) 0.0225(14) 0.0053(13) -0.0083(13) -0.0078(14)
O2 0.0373(19) 0.043(2) 0.0230(15) 0.0093(15) -0.0036(14) -0.0037(17)
O3 0.0202(15) 0.0224(16) 0.0255(14) -0.0007(14) 0.0022(12) 0.0048(13)
O4 0.0246(17) 0.0297(18) 0.0340(16) -0.0021(14) 0.0057(14) 0.0074(15)
C1 0.025(2) 0.028(3) 0.033(2) -0.008(2) 0.0076(19) 0.002(2)
C2 0.043(3) 0.045(3) 0.058(3) -0.023(3) 0.002(3) 0.006(3)
C3 0.032(3) 0.034(3) 0.047(3) 0.006(2) 0.008(2) 0.012(2)
C4 0.031(3) 0.044(3) 0.049(3) 0.004(3) 0.010(2) 0.006(2)
C5 0.022(2) 0.024(2) 0.020(2) -0.0037(18) 0.0009(17) -0.0003(18)
C6 0.035(3) 0.026(2) 0.020(2) 0.001(2) -0.0043(19) 0.000(2)
C7 0.036(3) 0.031(3) 0.028(2) 0.000(2) -0.014(2) 0.002(2)
C8 0.023(2) 0.033(3) 0.032(2) -0.005(2) -0.0059(19) 0.000(2)
C9 0.022(2) 0.028(2) 0.025(2) -0.003(2) 0.0021(18) -0.003(2)
C10 0.024(2) 0.023(2) 0.0167(19) -0.0061(18) 0.0019(16) -0.0019(18)
C11 0.014(2) 0.026(2) 0.0179(19) -0.0013(18) 0.0026(16) -0.0012(18)
C12 0.0109(19) 0.020(2) 0.0182(18) 0.0012(17) 0.0018(15) -0.0010(16)
C13 0.024(2) 0.025(2) 0.022(2) -0.0021(19) 0.0041(18) 0.0035(19)
C14 0.032(3) 0.029(3) 0.033(2) -0.006(2) 0.006(2) 0.001(2)
C15 0.027(2) 0.032(3) 0.034(2) -0.004(2) 0.010(2) -0.002(2)
C16 0.025(2) 0.036(3) 0.037(2) -0.007(2) -0.007(2) 0.009(2)
C17 0.030(3) 0.028(3) 0.025(2) 0.0020(19) -0.0077(19) -0.004(2)
C18 0.014(2) 0.028(3) 0.0206(19) 0.0001(19) -0.0037(17) -0.0013(18)
C19 0.019(2) 0.026(2) 0.027(2) 0.0086(19) 0.0001(18) -0.0003(19)
C20 0.024(2) 0.022(2) 0.034(2) 0.004(2) 0.003(2) -0.003(2)
C21 0.018(2) 0.027(3) 0.026(2) -0.0048(19) 0.0030(17) -0.0071(19)
C22 0.032(3) 0.046(3) 0.026(2) 0.010(2) 0.003(2) 0.002(2)
C23 0.019(2) 0.019(2) 0.0190(19) 0.0053(17) 0.0014(16) 0.0012(18)
C24 0.021(2) 0.020(2) 0.0190(19) 0.0052(18) 0.0017(17) 0.0004(18)
C25 0.022(2) 0.018(2) 0.023(2) -0.0002(18) 0.0016(17) 0.0038(18)
C26 0.017(2) 0.029(2) 0.030(2) 0.0057(19) 0.0031(18) 0.0024(19)
C27 0.021(2) 0.028(3) 0.033(2) 0.001(2) -0.004(2) -0.005(2)
C28 0.025(2) 0.018(2) 0.029(2) -0.0003(19) 0.0009(19) -0.0033(19)
C29 0.019(2) 0.020(2) 0.0205(19) 0.0044(17) 0.0011(16) 0.0016(18)
C30 0.026(2) 0.019(2) 0.0190(19) 0.0010(17) -0.0003(18) 0.0059(19)
C31 0.034(3) 0.023(2) 0.034(2) 0.000(2) 0.010(2) 0.003(2)
C32 0.051(3) 0.019(2) 0.039(3) 0.003(2) 0.011(2) 0.011(2)
C33 0.039(3) 0.027(3) 0.037(3) 0.004(2) 0.013(2) 0.014(2)
C34 0.027(2) 0.030(3) 0.019(2) -0.0018(19) 0.0026(18) 0.005(2)
C35 0.022(2) 0.024(2) 0.0185(19) -0.0019(18) -0.0047(16) 0.0019(19)
C36 0.022(2) 0.029(3) 0.027(2) -0.0058(19) 0.0002(18) 0.006(2)
C37 0.027(2) 0.029(3) 0.020(2) 0.0055(19) -0.0020(18) 0.001(2)
C38 0.051(3) 0.040(3) 0.021(2) -0.001(2) -0.010(2) 0.005(3)
C39 0.032(3) 0.042(3) 0.033(2) 0.016(2) -0.001(2) -0.002(3)
C40 0.029(2) 0.030(3) 0.031(2) 0.008(2) -0.006(2) 0.002(2)
C41 0.027(2) 0.023(2) 0.020(2) 0.0019(18) -0.0023(17) 0.0012(19)
C42 0.028(3) 0.031(3) 0.028(2) 0.006(2) -0.001(2) 0.003(2)
C43 0.031(3) 0.036(3) 0.027(2) 0.010(2) -0.001(2) 0.003(2)
C44 0.036(3) 0.030(3) 0.037(3) -0.003(2) -0.011(2) -0.002(2)
C45 0.035(3) 0.040(3) 0.029(2) -0.001(2) 0.007(2) 0.001(2)

loop_
_atom_type_symbol
_atom_type_description
_atom_type_scat_dispersion_real
_atom_type_scat_dispersion_imag
_atom_type_scat_source
C C 0.0181 0.0091 'International Tables Vol C Tables 4.2.6.8 and 6.1.1.4'
H H 0.0000 0.0000 'International Tables Vol C Tables 4.2.6.8 and 6.1.1.4'
Cl Cl 0.3639 0.7018 'International Tables Vol C Tables 4.2.6.8 and 6.1.1.4'
Cu Cu -1.9646 0.5888 'International Tables Vol C Tables 4.2.6.8 and 6.1.1.4'
O O 0.0492 0.0322 'International Tables Vol C Tables 4.2.6.8 and 6.1.1.4'
P P 0.2955 0.4335 'International Tables Vol C Tables 4.2.6.8 and 6.1.1.4'

loop_
_geom_angle_atom_site_label_1
_geom_angle_atom_site_label_2
_geom_angle_atom_site_label_3
_geom_angle
Cl3 Cu1 Cu2 51.97(3)
Cl3 Cu1 Cl4 103.35(4)
Cl4 Cu1 Cu2 52.22(3)
P5 Cu1 Cu2 134.01(4)
P5 Cu1 Cl3 107.23(4)
P5 Cu1 Cl4 115.96(4)
P6 Cu1 Cu2 121.11(4)
P6 Cu1 Cl3 117.40(4)
P6 Cu1 Cl4 108.53(4)
P6 Cu1 P5 104.87(5)
P1 Cu2 Cu1 130.51(4)
P1 Cu2 Cl3 115.21(5)
P1 Cu2 Cl4 104.57(4)
P2 Cu2 Cu1 124.21(4)
P2 Cu2 P1 105.21(5)
P2 Cu2 Cl3 111.41(4)
P2 Cu2 Cl4 117.99(5)
Cl3 Cu2 Cu1 51.59(3)
Cl3 Cu2 Cl4 102.70(4)
Cl4 Cu2 Cu1 51.94(3)
C1 P1 Cu2 124.84(16)
C5 P1 Cu2 108.81(14)
C5 P1 C1 109.3(2)
C5 P1 C22 88.6(2)
C22 P1 Cu2 115.26(19)
C22 P1 C1 104.0(2)
C12 P2 Cu2 112.46(13)
C12 P2 C13 106.8(2)
C12 P2 C17 88.0(2)
C13 P2 Cu2 124.38(15)
C17 P2 Cu2 113.92(16)
C17 P2 C13 105.0(2)
Cu1 Cl3 Cu2 76.44(4)
Cu1 Cl4 Cu2 75.85(4)
C23 P5 Cu1 114.08(13)
C23 P5 C25 88.31(19)
C23 P5 C41 107.45(19)
C25 P5 Cu1 114.32(14)
C25 P5 C41 106.59(19)
C41 P5 Cu1 121.07(15)
C35 P6 Cu1 113.88(14)
C35 P6 C36 88.5(2)
C35 P6 C37 107.2(2)
C36 P6 Cu1 114.57(15)
C36 P6 C37 106.1(2)
C37 P6 Cu1 121.49(16)
C18 O1 C17 110.8(3)
C6 O2 C22 113.0(4)
C24 O3 C25 111.1(3)
C34 O4 C36 111.4(3)
C2 C1 P1 112.7(4)
C2 C1 C3 110.6(5)
C2 C1 C4 111.4(4)
C3 C1 P1 107.7(3)
C3 C1 C4 108.8(4)
C4 C1 P1 105.5(3)
C1 C2 H2A 109.5
C1 C2 H2B 109.5
C1 C2 H2C 109.5
H2A C2 H2B 109.5
H2A C2 H2C 109.5
H2B C2 H2C 109.5
C1 C3 H3A 109.5
C1 C3 H3B 109.5
C1 C3 H3C 109.5
H3A C3 H3B 109.5
H3A C3 H3C 109.5
H3B C3 H3C 109.5
C1 C4 H4A 109.5
C1 C4 H4B 109.5
C1 C4 H4C 109.5
H4A C4 H4B 109.5
H4A C4 H4C 109.5
H4B C4 H4C 109.5
C6 C5 P1 110.0(3)
C6 C5 C10 118.8(4)
C10 C5 P1 130.8(3)
O2 C6 C5 117.6(4)
O2 C6 C7 120.2(4)
C7 C6 C5 122.2(5)
C6 C7 H7 120.7
C8 C7 C6 118.5(4)
C8 C7 H7 120.7
C7 C8 H8 119.9
C7 C8 C9 120.2(4)
C9 C8 H8 119.9
C8 C9 H9 119.1
C8 C9 C10 121.8(4)
C10 C9 H9 119.1
C5 C10 C11 124.4(4)
C9 C10 C5 118.4(4)
C9 C10 C11 117.2(4)
C12 C11 C10 122.7(4)
C21 C11 C10 119.2(4)
C21 C11 C12 117.9(4)
C11 C12 P2 131.0(3)
C18 C12 P2 110.3(3)
C18 C12 C11 118.8(4)
C14 C13 P2 105.7(3)
C15 C13 P2 112.9(3)
C15 C13 C14 111.4(4)
C16 C13 P2 108.2(3)
C16 C13 C14 108.4(4)
C16 C13 C15 110.0(4)
C13 C14 H14A 109.5
C13 C14 H14B 109.5
C13 C14 H14C 109.5
H14A C14 H14B 109.5
H14A C14 H14C 109.5
H14B C14 H14C 109.5
C13 C15 H15A 109.5
C13 C15 H15B 109.5
C13 C15 H15C 109.5
H15A C15 H15B 109.5
H15A C15 H15C 109.5
H15B C15 H15C 109.5
C13 C16 H16A 109.5
C13 C16 H16B 109.5
C13 C16 H16C 109.5
H16A C16 H16B 109.5
H16A C16 H16C 109.5
H16B C16 H16C 109.5
P2 C17 H17A 109.7
P2 C17 H17B 109.7
O1 C17 P2 109.6(3)
O1 C17 H17A 109.7
O1 C17 H17B 109.7
H17A C17 H17B 108.2
O1 C18 C12 117.6(4)
O1 C18 C19 119.7(4)
C19 C18 C12 122.8(4)
C18 C19 H19 121.3
C20 C19 C18 117.4(4)
C20 C19 H19 121.3
C19 C20 H20 119.4
C19 C20 C21 121.3(4)
C21 C20 H20 119.4
C11 C21 H21 119.1
C20 C21 C11 121.8(4)
C20 C21 H21 119.1
P1 C22 H22A 109.7
P1 C22 H22B 109.7
O2 C22 P1 110.0(3)
O2 C22 H22A 109.7
O2 C22 H22B 109.7
H22A C22 H22B 108.2
C24 C23 P5 109.1(3)
C29 C23 P5 131.5(3)
C29 C23 C24 119.3(4)
O3 C24 C23 118.2(4)
O3 C24 C26 118.9(4)
C26 C24 C23 122.9(4)
P5 C25 H25A 109.8
P5 C25 H25B 109.8
O3 C25 P5 109.5(3)
O3 C25 H25A 109.8
O3 C25 H25B 109.8
H25A C25 H25B 108.2
C24 C26 H26 121.3
C27 C26 C24 117.5(4)
C27 C26 H26 121.3
C26 C27 H27 119.6
C26 C27 C28 120.9(4)
C28 C27 H27 119.6
C27 C28 H28 119.2
C27 C28 C29 121.5(4)
C29 C28 H28 119.2
C23 C29 C28 117.9(4)
C23 C29 C30 126.1(4)
C28 C29 C30 115.9(4)
C31 C30 C29 116.2(4)
C35 C30 C29 125.8(4)
C35 C30 C31 117.9(4)
C30 C31 H31 119.1
C32 C31 C30 121.9(5)
C32 C31 H31 119.1
C31 C32 H32 119.8
C33 C32 C31 120.5(5)
C33 C32 H32 119.8
C32 C33 H33 120.8
C32 C33 C34 118.4(5)
C34 C33 H33 120.8
O4 C34 C33 119.1(4)
O4 C34 C35 118.3(4)
C33 C34 C35 122.6(4)
C30 C35 P6 131.4(3)
C34 C35 P6 109.8(3)
C34 C35 C30 118.8(4)
P6 C36 H36A 109.7
P6 C36 H36B 109.7
O4 C36 P6 110.0(3)
O4 C36 H36A 109.7
O4 C36 H36B 109.7
H36A C36 H36B 108.2
C38 C37 P6 112.6(3)
C38 C37 C39 111.6(4)
C38 C37 C40 110.3(4)
C39 C37 P6 106.2(3)
C39 C37 C40 108.8(4)
C40 C37 P6 107.1(3)
C37 C38 H38A 109.5
C37 C38 H38B 109.5
C37 C38 H38C 109.5
H38A C38 H38B 109.5
H38A C38 H38C 109.5
H38B C38 H38C 109.5
C37 C39 H39A 109.5
C37 C39 H39B 109.5
C37 C39 H39C 109.5
H39A C39 H39B 109.5
H39A C39 H39C 109.5
H39B C39 H39C 109.5
C37 C40 H40A 109.5
C37 C40 H40B 109.5
C37 C40 H40C 109.5
H40A C40 H40B 109.5
H40A C40 H40C 109.5
H40B C40 H40C 109.5
C42 C41 P5 106.0(3)
C42 C41 C43 111.5(4)
C42 C41 C44 108.8(4)
C43 C41 P5 113.0(3)
C43 C41 C44 110.1(4)
C44 C41 P5 107.3(3)
C41 C42 H42A 109.5
C41 C42 H42B 109.5
C41 C42 H42C 109.5
H42A C42 H42B 109.5
H42A C42 H42C 109.5
H42B C42 H42C 109.5
C41 C43 H43A 109.5
C41 C43 H43B 109.5
C41 C43 H43C 109.5
H43A C43 H43B 109.5
H43A C43 H43C 109.5
H43B C43 H43C 109.5
C41 C44 H44A 109.5
C41 C44 H44B 109.5
C41 C44 H44C 109.5
H44A C44 H44B 109.5
H44A C44 H44C 109.5
H44B C44 H44C 109.5
Cl7 C45 H45A 109.4
Cl7 C45 H45B 109.4
Cl8 C45 Cl7 111.1(3)
Cl8 C45 H45A 109.4
Cl8 C45 H45B 109.4
H45A C45 H45B 108.0

loop_
_geom_bond_atom_site_label_1
_geom_bond_atom_site_label_2
_geom_bond_distance
Cu1 Cu2 2.9122(9)
Cu1 Cl3 2.3474(12)
Cu1 Cl4 2.3646(11)
Cu1 P5 2.2240(12)
Cu1 P6 2.2237(12)
Cu2 P1 2.2482(13)
Cu2 P2 2.2372(12)
Cu2 Cl3 2.3597(12)
Cu2 Cl4 2.3737(12)
P1 C1 1.875(5)
P1 C5 1.810(4)
P1 C22 1.864(5)
P2 C12 1.813(4)
P2 C13 1.868(4)
P2 C17 1.859(4)
P5 C23 1.836(4)
P5 C25 1.849(4)
P5 C41 1.867(4)
P6 C35 1.816(5)
P6 C36 1.858(4)
P6 C37 1.871(4)
Cl7 C45 1.777(5)
Cl8 C45 1.763(5)
O1 C17 1.432(6)
O1 C18 1.372(5)
O2 C6 1.361(6)
O2 C22 1.421(6)
O3 C24 1.364(5)
O3 C25 1.438(5)
O4 C34 1.360(6)
O4 C36 1.438(6)
C1 C2 1.522(7)
C1 C3 1.535(7)
C1 C4 1.536(7)
C2 H2A 0.9600
C2 H2B 0.9600
C2 H2C 0.9600
C3 H3A 0.9600
C3 H3B 0.9600
C3 H3C 0.9600
C4 H4A 0.9600
C4 H4B 0.9600
C4 H4C 0.9600
C5 C6 1.405(6)
C5 C10 1.405(6)
C6 C7 1.386(7)
C7 H7 0.9300
C7 C8 1.382(7)
C8 H8 0.9300
C8 C9 1.389(7)
C9 H9 0.9300
C9 C10 1.393(6)
C10 C11 1.489(6)
C11 C12 1.411(6)
C11 C21 1.391(7)
C12 C18 1.393(6)
C13 C14 1.540(6)
C13 C15 1.531(6)
C13 C16 1.521(6)
C14 H14A 0.9600
C14 H14B 0.9600
C14 H14C 0.9600
C15 H15A 0.9600
C15 H15B 0.9600
C15 H15C 0.9600
C16 H16A 0.9600
C16 H16B 0.9600
C16 H16C 0.9600
C17 H17A 0.9700
C17 H17B 0.9700
C18 C19 1.391(6)
C19 H19 0.9300
C19 C20 1.377(6)
C20 H20 0.9300
C20 C21 1.378(6)
C21 H21 0.9300
C22 H22A 0.9700
C22 H22B 0.9700
C23 C24 1.396(6)
C23 C29 1.395(6)
C24 C26 1.383(6)
C25 H25A 0.9700
C25 H25B 0.9700
C26 H26 0.9300
C26 C27 1.382(7)
C27 H27 0.9300
C27 C28 1.390(6)
C28 H28 0.9300
C28 C29 1.398(6)
C29 C30 1.503(6)
C30 C31 1.404(6)
C30 C35 1.404(6)
C31 H31 0.9300
C31 C32 1.386(7)
C32 H32 0.9300
C32 C33 1.373(8)
C33 H33 0.9300
C33 C34 1.387(7)
C34 C35 1.401(6)
C36 H36A 0.9700
C36 H36B 0.9700
C37 C38 1.530(7)
C37 C39 1.529(7)
C37 C40 1.534(6)
C38 H38A 0.9600
C38 H38B 0.9600
C38 H38C 0.9600
C39 H39A 0.9600
C39 H39B 0.9600
C39 H39C 0.9600
C40 H40A 0.9600
C40 H40B 0.9600
C40 H40C 0.9600
C41 C42 1.524(6)
C41 C43 1.526(6)
C41 C44 1.549(6)
C42 H42A 0.9600
C42 H42B 0.9600
C42 H42C 0.9600
C43 H43A 0.9600
C43 H43B 0.9600
C43 H43C 0.9600
C44 H44A 0.9600
C44 H44B 0.9600
C44 H44C 0.9600
C45 H45A 0.9700
C45 H45B 0.9700
